data_1561401
loop_
_publ_author_name
'Sanjeewa, Liurukara D.'
'McGuire, Michael A.'
'Smith Pellizzeri, Tiffany M.'
'McMillen, Colin D.'
'Ovidiu Garlea, V.'
'Willett, Daniel'
'Chumanov, George'
'Kolis, Joseph W.'

_publ_section_title
;
 Synthesis and characterization of new fluoride-containing manganese
 vanadates A2Mn2V2O7F2 (A=Rb, Cs) and Mn2VO4F
;
_journal_name_full 'Journal of Solid State Chemistry'
_journal_page_first 30
_journal_page_last 37
_journal_paper_doi 10.1016/j.jssc.2016.05.008
_journal_volume 241
_journal_year 2016
_chemical_formula_sum 'Cs2 F2 Mn2 O7 V2'
_chemical_formula_weight 627.58
_space_group_crystal_system orthorhombic
_space_group_IT_number 60
_space_group_name_Hall '-P 2n 2ab'
_space_group_name_H-M_alt 'P b c n'
_atom_sites_solution_hydrogens .
_atom_sites_solution_primary direct
_atom_sites_solution_secondary difmap
_audit_creation_method SHELXL-2014/7
_cell_angle_alpha 90
_cell_angle_beta 90
_cell_angle_gamma 90
_cell_formula_units_Z 4
_cell_length_a 7.5615(15)
_cell_length_b 11.745(2)
_cell_length_c 11.127(2)
_cell_measurement_reflns_used 8802
_cell_measurement_temperature 293(2)
_cell_measurement_theta_max 26.12
_cell_measurement_theta_min 3.26
_cell_volume 988.2(3)
_computing_cell_refinement 'CrystalClear (Rigaku, 2008)'
_computing_data_collection 'CrystalClear (Rigaku, 2008)'
_computing_data_reduction 'CrystalClear (Rigaku, 2008)'
_computing_molecular_graphics 'DIAMOND (Brandenburg, 1999)'
_computing_publication_material 'SHELXL-2014/7 (Sheldrick, 2014)'
_computing_structure_refinement 'SHELXL-2014/7 (Sheldrick, 2014)'
_computing_structure_solution 'SHELXS-2014 (Sheldrick, 2014)'
_diffrn_ambient_temperature 293(2)
_diffrn_measured_fraction_theta_full 0.996
_diffrn_measured_fraction_theta_max 0.996
_diffrn_measurement_device_type 'Rigaku AFC8-S, Mercury CCD'
_diffrn_measurement_method '\w scans'
_diffrn_radiation_type MoK\a
_diffrn_radiation_wavelength 0.71073
_diffrn_reflns_av_R_equivalents 0.0554
_diffrn_reflns_av_unetI/netI 0.0252
_diffrn_reflns_Laue_measured_fraction_full 0.996
_diffrn_reflns_Laue_measured_fraction_max 0.996
_diffrn_reflns_limit_h_max 9
_diffrn_reflns_limit_h_min -9
_diffrn_reflns_limit_k_max 13
_diffrn_reflns_limit_k_min -14
_diffrn_reflns_limit_l_max 12
_diffrn_reflns_limit_l_min -13
_diffrn_reflns_number 7560
_diffrn_reflns_point_group_measured_fraction_full 0.996
_diffrn_reflns_point_group_measured_fraction_max 0.996
_diffrn_reflns_theta_full 25.238
_diffrn_reflns_theta_max 25.238
_diffrn_reflns_theta_min 3.204
_diffrn_source 'fine-focus sealed tube'
_exptl_absorpt_coefficient_mu 11.629
_exptl_absorpt_correction_T_max 1.0000
_exptl_absorpt_correction_T_min 0.4122
_exptl_absorpt_correction_type multi-scan
_exptl_absorpt_process_details 'REQAB, CrystalClear'
_exptl_crystal_colour orange
_exptl_crystal_density_diffrn 4.218
_exptl_crystal_density_meas .
_exptl_crystal_density_method .
_exptl_crystal_description column
_exptl_crystal_F_000 1120
_exptl_crystal_size_max 0.240
_exptl_crystal_size_mid 0.040
_exptl_crystal_size_min 0.040
_exptl_transmission_factor_max .
_exptl_transmission_factor_min .
_refine_diff_density_max 1.964
_refine_diff_density_min -1.531
_refine_diff_density_rms 0.270
_refine_ls_extinction_coef 0.0014(2)
_refine_ls_extinction_expression Fc^*^=kFc[1+0.001xFc^2^\l^3^/sin(2\q)]^-1/4^
_refine_ls_extinction_method 'SHELXL-2014/7 (Sheldrick 2014'
_refine_ls_goodness_of_fit_ref 1.157
_refine_ls_hydrogen_treatment undef
_refine_ls_matrix_type full
_refine_ls_number_parameters 72
_refine_ls_number_reflns 891
_refine_ls_number_restraints 0
_refine_ls_restrained_S_all 1.157
_refine_ls_R_factor_all 0.0330
_refine_ls_R_factor_gt 0.0322
_refine_ls_shift/su_max 0.000
_refine_ls_shift/su_mean 0.000
_refine_ls_structure_factor_coef Fsqd
_refine_ls_weighting_details 'w=1/[\s^2^(Fo^2^)+(0.0469P)^2^+2.7194P] where P=(Fo^2^+2Fc^2^)/3'
_refine_ls_weighting_scheme calc
_refine_ls_wR_factor_gt 0.0802
_refine_ls_wR_factor_ref 0.0812
_reflns_Friedel_coverage 0.000
_reflns_Friedel_fraction_full .
_reflns_Friedel_fraction_max .
_reflns_number_gt 859
_reflns_number_total 891
_reflns_threshold_expression 'I > 2\s(I)'
_cod_data_source_file mmc6.cif
_cod_data_source_block cd1262a
_cod_database_code 1561401
_shelx_shelxl_version_number 2014/7
_shelx_space_group_comment
;
The symmetry employed for this shelxl refinement is uniquely defined
by the following loop, which should always be used as a source of
symmetry information in preference to the above space-group names.
They are only intended as comments.
;
_shelx_estimated_absorpt_t_min 0.167
_shelx_estimated_absorpt_t_max 0.653

loop_
_space_group_symop_operation_xyz
'x, y, z'
'-x+1/2, -y+1/2, z+1/2'
'-x, y, -z+1/2'
'x+1/2, -y+1/2, -z'
'-x, -y, -z'
'x-1/2, y-1/2, -z-1/2'
'x, -y, z-1/2'
'-x-1/2, y-1/2, z'

loop_
_atom_site_label
_atom_site_type_symbol
_atom_site_fract_x
_atom_site_fract_y
_atom_site_fract_z
_atom_site_U_iso_or_equiv
_atom_site_adp_type
_atom_site_occupancy
_atom_site_site_symmetry_order
_atom_site_calc_flag
_atom_site_refinement_flags_posn
_atom_site_refinement_flags_adp
_atom_site_refinement_flags_occupancy
_atom_site_disorder_assembly
_atom_site_disorder_group
Cs1 Cs 0.01566(5) 0.33435(3) 0.93467(3) 0.0230(2) Uani 1 1 d . . . . .
Mn1 Mn 0.0000 0.14738(10) 1.2500 0.0169(3) Uani 1 2 d S T P . .
Mn2 Mn 0.0000 0.0000 1.0000 0.0153(3) Uani 1 2 d S . P . .
V1 V 0.22100(11) 0.41061(7) 1.25424(6) 0.0133(3) Uani 1 1 d . . . . .
F1 F -0.0986(4) 0.1473(2) 1.0776(2) 0.0215(6) Uani 1 1 d . . . . .
O1 O 0.3443(4) 0.4986(3) 1.1658(3) 0.0215(7) Uani 1 1 d . . . . .
O2 O 0.2948(5) 0.4114(3) 1.3965(3) 0.0247(8) Uani 1 1 d . . . . .
O3 O 0.2076(4) 0.2763(3) 1.2040(3) 0.0246(8) Uani 1 1 d . . . . .
O4 O 0.0000 0.4696(5) 1.2500 0.0249(13) Uani 1 2 d S T P . .

loop_
_atom_site_aniso_label
_atom_site_aniso_U_11
_atom_site_aniso_U_22
_atom_site_aniso_U_33
_atom_site_aniso_U_23
_atom_site_aniso_U_13
_atom_site_aniso_U_12
Cs1 0.0226(3) 0.0214(3) 0.0251(3) 0.00340(12) 0.00078(10) -0.00151(11)
Mn1 0.0190(6) 0.0159(5) 0.0159(6) 0.000 -0.0015(3) 0.000
Mn2 0.0152(5) 0.0142(6) 0.0163(6) -0.0004(4) -0.0001(3) 0.0007(3)
V1 0.0125(4) 0.0124(5) 0.0149(5) 0.0000(2) 0.0008(2) -0.0011(3)
F1 0.0213(16) 0.0199(13) 0.0233(15) -0.0006(10) -0.0015(11) 0.0041(12)
O1 0.0165(16) 0.0235(16) 0.0243(16) 0.0029(13) 0.0019(13) -0.0026(13)
O2 0.0273(18) 0.0260(18) 0.0208(17) 0.0016(14) -0.0017(15) -0.0069(13)
O3 0.0223(17) 0.0207(17) 0.0308(19) -0.0049(15) 0.0051(15) -0.0032(13)
O4 0.016(2) 0.020(3) 0.039(4) 0.000 0.0013(18) 0.000

loop_
_atom_type_symbol
_atom_type_description
_atom_type_scat_dispersion_real
_atom_type_scat_dispersion_imag
_atom_type_scat_source
O O 0.0106 0.0060 'International Tables Vol C Tables 4.2.6.8 and 6.1.1.4'
F F 0.0171 0.0103 'International Tables Vol C Tables 4.2.6.8 and 6.1.1.4'
V V 0.3005 0.5294 'International Tables Vol C Tables 4.2.6.8 and 6.1.1.4'
Mn Mn 0.3368 0.7283 'International Tables Vol C Tables 4.2.6.8 and 6.1.1.4'
Cs Cs -0.3680 2.1192 'International Tables Vol C Tables 4.2.6.8 and 6.1.1.4'

loop_
_geom_angle_atom_site_label_1
_geom_angle_atom_site_label_2
_geom_angle_atom_site_label_3
_geom_angle
_geom_angle_site_symmetry_1
_geom_angle_site_symmetry_3
F1 Cs1 F1 112.66(8) . 4_557
F1 Cs1 O3 74.03(9) . 4_457
F1 Cs1 O3 139.53(8) 4_557 4_457
F1 Cs1 O4 159.31(7) . 5_567
F1 Cs1 O4 87.27(5) 4_557 5_567
O3 Cs1 O4 87.26(8) 4_457 5_567
F1 Cs1 O2 70.19(8) . 3_557
F1 Cs1 O2 138.72(8) 4_557 3_557
O3 Cs1 O2 81.71(9) 4_457 3_557
O4 Cs1 O2 98.89(7) 5_567 3_557
F1 Cs1 O2 61.42(8) . 2_554
F1 Cs1 O2 67.66(8) 4_557 2_554
O3 Cs1 O2 83.89(8) 4_457 2_554
O4 Cs1 O2 126.30(8) 5_567 2_554
O2 Cs1 O2 131.59(6) 3_557 2_554
F1 Cs1 O3 58.81(8) . .
F1 Cs1 O3 68.32(7) 4_557 .
O3 Cs1 O3 132.82(6) 4_457 .
O4 Cs1 O3 138.82(8) 5_567 .
O2 Cs1 O3 81.34(8) 3_557 .
O2 Cs1 O3 75.44(8) 2_554 .
F1 Cs1 O1 111.78(8) . 5_567
F1 Cs1 O1 135.33(7) 4_557 5_567
O3 Cs1 O1 59.59(8) 4_457 5_567
O4 Cs1 O1 49.20(5) 5_567 5_567
O2 Cs1 O1 56.90(8) 3_557 5_567
O2 Cs1 O1 142.26(8) 2_554 5_567
O3 Cs1 O1 135.94(7) . 5_567
F1 Cs1 O3 107.44(7) . 2_554
F1 Cs1 O3 53.64(7) 4_557 2_554
O3 Cs1 O3 85.95(9) 4_457 2_554
O4 Cs1 O3 79.33(7) 5_567 2_554
O2 Cs1 O3 167.62(8) 3_557 2_554
O2 Cs1 O3 47.31(8) 2_554 2_554
O3 Cs1 O3 108.16(2) . 2_554
O1 Cs1 O3 115.30(7) 5_567 2_554
F1 Cs1 O2 149.83(8) . 7_565
F1 Cs1 O2 50.50(7) 4_557 7_565
O3 Cs1 O2 135.86(8) 4_457 7_565
O4 Cs1 O2 48.73(7) 5_567 7_565
O2 Cs1 O2 105.30(8) 3_557 7_565
O2 Cs1 O2 116.90(3) 2_554 7_565
O3 Cs1 O2 91.13(7) . 7_565
O1 Cs1 O2 87.40(7) 5_567 7_565
O3 Cs1 O2 82.87(7) 2_554 7_565
F1 Cs1 V1 174.05(6) . 7_565
F1 Cs1 V1 61.71(5) 4_557 7_565
O3 Cs1 V1 111.38(7) 4_457 7_565
O4 Cs1 V1 26.63(3) 5_567 7_565
O2 Cs1 V1 112.44(6) 3_557 7_565
O2 Cs1 V1 115.87(6) 2_554 7_565
O3 Cs1 V1 115.79(6) . 7_565
O1 Cs1 V1 73.71(5) 5_567 7_565
O3 Cs1 V1 71.16(5) 2_554 7_565
O2 Cs1 V1 25.23(5) 7_565 7_565
F1 Cs1 V1 78.06(6) . .
F1 Cs1 V1 68.69(5) 4_557 .
O3 Cs1 V1 146.80(7) 4_457 .
O4 Cs1 V1 116.19(6) 5_567 .
O2 Cs1 V1 72.09(6) 3_557 .
O2 Cs1 V1 98.30(6) 2_554 .
O3 Cs1 V1 24.68(6) . .
O1 Cs1 V1 117.23(5) 5_567 .
O3 Cs1 V1 119.80(6) 2_554 .
O2 Cs1 V1 72.36(5) 7_565 .
V1 Cs1 V1 97.517(18) 7_565 .
F1 Mn1 F1 179.95(15) . 3_557
F1 Mn1 O3 87.67(12) . 3_557
F1 Mn1 O3 92.36(13) 3_557 3_557
F1 Mn1 O3 92.36(13) . .
F1 Mn1 O3 87.67(12) 3_557 .
O3 Mn1 O3 94.96(17) 3_557 .
F1 Mn1 O1 101.15(11) . 6_558
F1 Mn1 O1 78.81(11) 3_557 6_558
O3 Mn1 O1 93.54(12) 3_557 6_558
O3 Mn1 O1 164.31(12) . 6_558
F1 Mn1 O1 78.81(11) . 8_655
F1 Mn1 O1 101.15(11) 3_557 8_655
O3 Mn1 O1 164.31(12) 3_557 8_655
O3 Mn1 O1 93.54(11) . 8_655
O1 Mn1 O1 81.45(16) 6_558 8_655
F1 Mn1 Cs1 141.23(8) . 3_557
F1 Mn1 Cs1 38.82(8) 3_557 3_557
O3 Mn1 Cs1 55.11(9) 3_557 3_557
O3 Mn1 Cs1 81.67(9) . 3_557
O1 Mn1 Cs1 92.47(8) 6_558 3_557
O1 Mn1 Cs1 139.53(8) 8_655 3_557
F1 Mn1 Cs1 38.82(8) . .
F1 Mn1 Cs1 141.23(8) 3_557 .
O3 Mn1 Cs1 81.68(9) 3_557 .
O3 Mn1 Cs1 55.11(9) . .
O1 Mn1 Cs1 139.53(8) 6_558 .
O1 Mn1 Cs1 92.47(8) 8_655 .
Cs1 Mn1 Cs1 115.95(3) 3_557 .
F1 Mn1 Cs1 140.45(9) . 2
F1 Mn1 Cs1 39.55(8) 3_557 2
O3 Mn1 Cs1 117.65(9) 3_557 2
O3 Mn1 Cs1 57.78(9) . 2
O1 Mn1 Cs1 106.54(8) 6_558 2
O1 Mn1 Cs1 78.03(8) 8_655 2
Cs1 Mn1 Cs1 65.403(10) 3_557 2
Cs1 Mn1 Cs1 111.230(16) . 2
F1 Mn1 Cs1 39.55(8) . 4_457
F1 Mn1 Cs1 140.45(9) 3_557 4_457
O3 Mn1 Cs1 57.78(9) 3_557 4_457
O3 Mn1 Cs1 117.65(9) . 4_457
O1 Mn1 Cs1 78.03(8) 6_558 4_457
O1 Mn1 Cs1 106.54(8) 8_655 4_457
Cs1 Mn1 Cs1 111.231(16) 3_557 4_457
Cs1 Mn1 Cs1 65.403(10) . 4_457
Cs1 Mn1 Cs1 174.15(3) 2 4_457
F1 Mn1 Cs1 96.54(9) . 2_455
F1 Mn1 Cs1 83.46(9) 3_557 2_455
O3 Mn1 Cs1 40.67(8) 3_557 2_455
O3 Mn1 Cs1 133.84(9) . 2_455
O1 Mn1 Cs1 52.89(8) 6_558 2_455
O1 Mn1 Cs1 132.62(9) 8_655 2_455
Cs1 Mn1 Cs1 63.536(10) 3_557 2_455
Cs1 Mn1 Cs1 113.208(15) . 2_455
Cs1 Mn1 Cs1 122.652(16) 2 2_455
Cs1 Mn1 Cs1 57.010(16) 4_457 2_455
F1 Mn1 Cs1 83.46(9) . 4_557
F1 Mn1 Cs1 96.54(9) 3_557 4_557
O3 Mn1 Cs1 133.85(9) 3_557 4_557
O3 Mn1 Cs1 40.68(8) . 4_557
O1 Mn1 Cs1 132.62(9) 6_558 4_557
O1 Mn1 Cs1 52.89(8) 8_655 4_557
Cs1 Mn1 Cs1 113.207(15) 3_557 4_557
Cs1 Mn1 Cs1 63.536(10) . 4_557
Cs1 Mn1 Cs1 57.010(16) 2 4_557
Cs1 Mn1 Cs1 122.652(16) 4_457 4_557
Cs1 Mn1 Cs1 174.43(3) 2_455 4_557
F1 Mn2 F1 180.00(8) 5_557 .
F1 Mn2 O1 98.70(11) 5_557 8_655
F1 Mn2 O1 81.30(11) . 8_655
F1 Mn2 O1 81.30(11) 5_557 4_457
F1 Mn2 O1 98.70(11) . 4_457
O1 Mn2 O1 180.0 8_655 4_457
F1 Mn2 O2 94.42(12) 5_557 6_558
F1 Mn2 O2 85.58(12) . 6_558
O1 Mn2 O2 86.24(12) 8_655 6_558
O1 Mn2 O2 93.76(12) 4_457 6_558
F1 Mn2 O2 85.58(12) 5_557 2_554
F1 Mn2 O2 94.42(12) . 2_554
O1 Mn2 O2 93.76(12) 8_655 2_554
O1 Mn2 O2 86.24(12) 4_457 2_554
O2 Mn2 O2 180.0 6_558 2_554
F1 Mn2 Cs1 42.77(8) 5_557 5_557
F1 Mn2 Cs1 137.23(8) . 5_557
O1 Mn2 Cs1 81.67(8) 8_655 5_557
O1 Mn2 Cs1 98.33(8) 4_457 5_557
O2 Mn2 Cs1 54.37(9) 6_558 5_557
O2 Mn2 Cs1 125.63(9) 2_554 5_557
F1 Mn2 Cs1 137.23(8) 5_557 .
F1 Mn2 Cs1 42.77(8) . .
O1 Mn2 Cs1 98.33(8) 8_655 .
O1 Mn2 Cs1 81.67(8) 4_457 .
O2 Mn2 Cs1 125.63(9) 6_558 .
O2 Mn2 Cs1 54.37(9) 2_554 .
Cs1 Mn2 Cs1 180.0 5_557 .
F1 Mn2 Cs1 39.58(8) 5_557 8_655
F1 Mn2 Cs1 140.42(8) . 8_655
O1 Mn2 Cs1 70.98(8) 8_655 8_655
O1 Mn2 Cs1 109.02(8) 4_457 8_655
O2 Mn2 Cs1 119.10(9) 6_558 8_655
O2 Mn2 Cs1 60.90(9) 2_554 8_655
Cs1 Mn2 Cs1 66.608(9) 5_557 8_655
Cs1 Mn2 Cs1 113.391(9) . 8_655
F1 Mn2 Cs1 140.42(8) 5_557 4_457
F1 Mn2 Cs1 39.58(8) . 4_457
O1 Mn2 Cs1 109.02(8) 8_655 4_457
O1 Mn2 Cs1 70.98(8) 4_457 4_457
O2 Mn2 Cs1 60.90(9) 6_558 4_457
O2 Mn2 Cs1 119.10(9) 2_554 4_457
Cs1 Mn2 Cs1 113.392(9) 5_557 4_457
Cs1 Mn2 Cs1 66.609(9) . 4_457
Cs1 Mn2 Cs1 180.0 8_655 4_457
F1 Mn2 Cs1 96.81(9) 5_557 4_557
F1 Mn2 Cs1 83.19(9) . 4_557
O1 Mn2 Cs1 52.41(8) 8_655 4_557
O1 Mn2 Cs1 127.59(8) 4_457 4_557
O2 Mn2 Cs1 138.30(9) 6_558 4_557
O2 Mn2 Cs1 41.70(9) 2_554 4_557
Cs1 Mn2 Cs1 115.409(8) 5_557 4_557
Cs1 Mn2 Cs1 64.591(8) . 4_557
Cs1 Mn2 Cs1 57.601(15) 8_655 4_557
Cs1 Mn2 Cs1 122.399(15) 4_457 4_557
F1 Mn2 Cs1 83.19(9) 5_557 8
F1 Mn2 Cs1 96.81(9) . 8
O1 Mn2 Cs1 127.59(8) 8_655 8
O1 Mn2 Cs1 52.41(8) 4_457 8
O2 Mn2 Cs1 41.70(9) 6_558 8
O2 Mn2 Cs1 138.30(9) 2_554 8
Cs1 Mn2 Cs1 64.591(8) 5_557 8
Cs1 Mn2 Cs1 115.409(8) . 8
Cs1 Mn2 Cs1 122.399(15) 8_655 8
Cs1 Mn2 Cs1 57.601(15) 4_457 8
Cs1 Mn2 Cs1 180.0 4_557 8
O3 V1 O2 109.85(17) . .
O3 V1 O1 114.27(16) . .
O2 V1 O1 111.07(16) . .
O3 V1 O4 107.19(19) . .
O2 V1 O4 109.23(13) . .
O1 V1 O4 104.96(17) . .
O3 V1 Cs1 149.81(11) . 7_566
O2 V1 Cs1 69.21(12) . 7_566
O1 V1 Cs1 92.81(11) . 7_566
O4 V1 Cs1 49.92(12) . 7_566
O3 V1 Cs1 57.80(13) . .
O2 V1 Cs1 166.65(11) . .
O1 V1 Cs1 80.45(11) . .
O4 V1 Cs1 72.71(6) . .
Cs1 V1 Cs1 118.30(2) 7_566 .
O3 V1 Cs1 92.91(12) . 3_557
O2 V1 Cs1 48.19(12) . 3_557
O1 V1 Cs1 151.69(11) . 3_557
O4 V1 Cs1 72.24(6) . 3_557
Cs1 V1 Cs1 63.334(17) 7_566 3_557
Cs1 V1 Cs1 123.24(3) . 3_557
O3 V1 Cs1 61.63(12) . 2
O2 V1 Cs1 50.98(12) . 2
O1 V1 Cs1 116.72(11) . 2
O4 V1 Cs1 137.88(11) . 2
Cs1 V1 Cs1 119.00(2) 7_566 2
Cs1 V1 Cs1 118.46(2) . 2
Cs1 V1 Cs1 68.302(15) 3_557 2
O3 V1 Cs1 119.55(13) . 5_567
O2 V1 Cs1 128.96(12) . 5_567
O1 V1 Cs1 59.78(11) . 5_567
O4 V1 Cs1 45.53(11) . 5_567
Cs1 V1 Cs1 61.908(19) 7_566 5_567
Cs1 V1 Cs1 62.180(16) . 5_567
Cs1 V1 Cs1 114.51(2) 3_557 5_567
Cs1 V1 Cs1 176.48(2) 2 5_567
O3 V1 Cs1 38.85(11) . 4_557
O2 V1 Cs1 107.41(12) . 4_557
O1 V1 Cs1 80.57(11) . 4_557
O4 V1 Cs1 137.61(10) . 4_557
Cs1 V1 Cs1 171.04(3) 7_566 4_557
Cs1 V1 Cs1 66.801(15) . 4_557
Cs1 V1 Cs1 121.13(2) 3_557 4_557
Cs1 V1 Cs1 59.933(19) 2 4_557
Cs1 V1 Cs1 118.57(2) 5_567 4_557
Mn1 F1 Mn2 104.97(12) . .
Mn1 F1 Cs1 114.23(12) . .
Mn2 F1 Cs1 107.60(11) . .
Mn1 F1 Cs1 113.85(11) . 4_457
Mn2 F1 Cs1 113.61(11) . 4_457
Cs1 F1 Cs1 102.68(8) . 4_457
V1 O1 Mn2 141.77(18) . 4_557
V1 O1 Mn1 120.27(16) . 6_668
Mn2 O1 Mn1 93.57(11) 4_557 6_668
V1 O1 Cs1 95.61(13) . 5_567
Mn2 O1 Cs1 98.24(10) 4_557 5_567
Mn1 O1 Cs1 95.79(10) 6_668 5_567
V1 O2 Mn2 137.07(18) . 2
V1 O2 Cs1 108.32(15) . 3_557
Mn2 O2 Cs1 110.58(12) 2 3_557
V1 O2 Cs1 105.37(14) . 2
Mn2 O2 Cs1 92.34(11) 2 2
Cs1 O2 Cs1 89.76(8) 3_557 2
V1 O2 Cs1 85.56(13) . 7_566
Mn2 O2 Cs1 87.71(10) 2 7_566
Cs1 O2 Cs1 74.70(7) 3_557 7_566
Cs1 O2 Cs1 163.35(11) 2 7_566
V1 O3 Mn1 127.03(17) . .
V1 O3 Cs1 121.19(14) . 4_557
Mn1 O3 Cs1 111.05(12) . 4_557
V1 O3 Cs1 97.53(14) . .
Mn1 O3 Cs1 92.17(11) . .
Cs1 O3 Cs1 88.04(9) 4_557 .
V1 O3 Cs1 93.87(14) . 2
Mn1 O3 Cs1 90.03(11) . 2
Cs1 O3 Cs1 76.27(7) 4_557 2
Cs1 O3 Cs1 163.86(11) . 2
V1 O4 V1 135.0(3) 3_557 .
V1 O4 Cs1 109.76(10) 3_557 7_566
V1 O4 Cs1 103.45(10) . 7_566
V1 O4 Cs1 103.45(10) 3_557 5_567
V1 O4 Cs1 109.76(10) . 5_567
Cs1 O4 Cs1 83.58(13) 7_566 5_567

loop_
_geom_bond_atom_site_label_1
_geom_bond_atom_site_label_2
_geom_bond_distance
_geom_bond_site_symmetry_2
Cs1 F1 2.846(3) .
Cs1 F1 2.928(3) 4_557
Cs1 O3 3.082(3) 4_457
Cs1 O4 3.089(4) 5_567
Cs1 O2 3.139(3) 3_557
Cs1 O2 3.250(3) 2_554
Cs1 O3 3.399(4) .
Cs1 O1 3.537(3) 5_567
Cs1 O3 3.558(4) 2_554
Cs1 O2 3.682(4) 7_565
Cs1 V1 3.9262(9) 7_565
Cs1 V1 3.9821(10) .
Mn1 F1 2.058(3) .
Mn1 F1 2.058(3) 3_557
Mn1 O3 2.240(3) 3_557
Mn1 O3 2.240(3) .
Mn1 O1 2.306(3) 6_558
Mn1 O1 2.306(3) 8_655
Mn1 Cs1 4.1409(9) 3_557
Mn1 Cs1 4.2050(8) 2
Mn1 Cs1 4.2050(8) 4_457
Mn1 Cs1 4.4127(8) 2_455
Mn1 Cs1 4.4127(8) 4_557
Mn2 F1 2.072(3) 5_557
Mn2 F1 2.072(3) .
Mn2 O1 2.188(3) 8_655
Mn2 O1 2.188(3) 4_457
Mn2 O2 2.195(3) 6_558
Mn2 O2 2.195(3) 2_554
Mn2 Cs1 3.9955(8) 5_557
Mn2 Cs1 4.2103(7) 8_655
Mn2 Cs1 4.2103(7) 4_457
Mn2 Cs1 4.4178(8) 4_557
Mn2 Cs1 4.4178(8) 8
V1 O3 1.677(3) .
V1 O2 1.679(3) .
V1 O1 1.705(3) .
V1 O4 1.810(2) .
V1 Cs1 3.9263(9) 7_566
V1 Cs1 3.9983(10) 3_557
V1 Cs1 4.0341(9) 2
V1 Cs1 4.0737(9) 5_567
V1 Cs1 4.2025(10) 4_557
F1 Cs1 2.928(3) 4_457
O1 Mn2 2.188(3) 4_557
O1 Mn1 2.306(3) 6_668
O1 Cs1 3.537(3) 5_567
O2 Mn2 2.195(3) 2
O2 Cs1 3.139(3) 3_557
O2 Cs1 3.250(3) 2
O2 Cs1 3.682(4) 7_566
O3 Cs1 3.082(3) 4_557
O3 Cs1 3.558(4) 2
O4 V1 1.810(2) 3_557
O4 Cs1 3.089(4) 7_566
O4 Cs1 3.089(4) 5_567
